data_4071261
loop_
_publ_author_name
'Evans, William J.'
'Montalvo, Elizabeth'
'Champagne, Timothy M.'
'Ziller, Joseph W.'
'DiPasquale, Antonio G.'
'Rheingold, Arnold L.'

_publ_section_title
;
 Diazomethane Insertion into Lanthanide&#x2212; and
 Yttrium&#x2212;C(allyl) Bonds To Form the \h2-Hydrazonato Complexes
 (C5Me5)2Ln[\h2(N,N&#x2032;)-RNNCHSiMe3] (R = C3H5)
;
_journal_issue 14
_journal_name_full Organometallics
_journal_page_first 3582
_journal_paper_doi 10.1021/om800065j
_journal_volume 27
_journal_year 2008
_chemical_formula_sum 'C27 H45 N2 Si Sm'
_chemical_formula_weight 576.09
_chemical_name_systematic
; 
 ? 
;
_space_group_IT_number 61
_symmetry_cell_setting orthorhombic
_symmetry_space_group_name_Hall '-P 2ac 2ab'
_symmetry_space_group_name_H-M 'P b c a'
_atom_sites_solution_hydrogens geom
_atom_sites_solution_primary direct
_atom_sites_solution_secondary difmap
_audit_creation_method SHELXTL
_cell_angle_alpha 90.00
_cell_angle_beta 90.00
_cell_angle_gamma 90.00
_cell_formula_units_Z 16
_cell_length_a 16.093(3)
_cell_length_b 21.424(4)
_cell_length_c 33.139(5)
_cell_measurement_temperature 163(2)
_cell_volume 11426(3)
_computing_cell_refinement 'Bruker SMART/SAINT'
_computing_data_collection 'Bruker SMART'
_computing_data_reduction 'Bruker SAINT'
_computing_molecular_graphics 'Bruker SHELXTL'
_computing_publication_material 'Bruker SHELXTL'
_computing_structure_refinement 'Bruker SHELXTL'
_computing_structure_solution 'Bruker SHELXTL'
_diffrn_ambient_temperature 163(2)
_diffrn_measured_fraction_theta_full 1.000
_diffrn_measured_fraction_theta_max 1.000
_diffrn_measurement_device_type 'CCD area detector'
_diffrn_measurement_method 'phi and omega scans'
_diffrn_radiation_monochromator graphite
_diffrn_radiation_source 'normal-focus sealed tube'
_diffrn_radiation_type MoK\a
_diffrn_radiation_wavelength 0.71073
_diffrn_reflns_av_R_equivalents 0.0692
_diffrn_reflns_av_sigmaI/netI 0.0356
_diffrn_reflns_limit_h_max 18
_diffrn_reflns_limit_h_min -18
_diffrn_reflns_limit_k_max 25
_diffrn_reflns_limit_k_min -25
_diffrn_reflns_limit_l_max 38
_diffrn_reflns_limit_l_min -38
_diffrn_reflns_number 92755
_diffrn_reflns_theta_full 24.71
_diffrn_reflns_theta_max 24.71
_diffrn_reflns_theta_min 1.70
_diffrn_standards_decay_% '< 1.0'
_diffrn_standards_interval_count 'initial 50 frames recollected'
_diffrn_standards_number '50 frames'
_exptl_absorpt_coefficient_mu 2.113
_exptl_absorpt_correction_T_max 0.7856
_exptl_absorpt_correction_T_min 0.4706
_exptl_absorpt_correction_type multi-scan
_exptl_absorpt_process_details 'Bruker SADABS'
_exptl_crystal_colour yellow
_exptl_crystal_density_diffrn 1.340
_exptl_crystal_density_meas ?
_exptl_crystal_density_method 'not measured'
_exptl_crystal_description irregular
_exptl_crystal_F_000 4752
_exptl_crystal_size_max 0.42
_exptl_crystal_size_mid 0.23
_exptl_crystal_size_min 0.12
_refine_diff_density_max 2.744
_refine_diff_density_min -1.929
_refine_diff_density_rms 0.154
_refine_ls_extinction_method none
_refine_ls_goodness_of_fit_ref 1.191
_refine_ls_hydrogen_treatment constr
_refine_ls_matrix_type full
_refine_ls_number_parameters 533
_refine_ls_number_reflns 9731
_refine_ls_number_restraints 0
_refine_ls_restrained_S_all 1.191
_refine_ls_R_factor_all 0.0993
_refine_ls_R_factor_gt 0.0569
_refine_ls_shift/su_max 0.095
_refine_ls_shift/su_mean 0.002
_refine_ls_structure_factor_coef Fsqd
_refine_ls_weighting_details 'calc w=1/[\s^2^(Fo^2^)+(0.0000P)^2^+199.7469P] where P=(Fo^2^+2Fc^2^)/3'
_refine_ls_weighting_scheme calc
_refine_ls_wR_factor_gt 0.1123
_refine_ls_wR_factor_ref 0.1340
_reflns_number_gt 6016
_reflns_number_total 9731
_reflns_threshold_expression >2sigma(I)
_cod_data_source_file om800065j-file001.cif
_cod_data_source_block complex3
_cod_depositor_comments
;
The following automatic conversions were performed:

'_symmetry_cell_setting' value 'Orthorhombic' changed to
'orthorhombic' according to
/home/saulius/struct/CIF-dictionaries/cif_core.dic dictionary named
'cif_core.dic' version 2.4.1 from 2010-06-29.

Automatic conversion script
Id: cif_fix_values 1715 2011-07-08 13:25:40Z adriana 

The following automatic conversions were performed:

'_exptl_crystal_density_meas' value 'n/a' was changed to '?' - the
value is perceived as not measured.

Automatic conversion script
Id: cif_fix_values 3008 2015-01-20 13:52:24Z robertas 
;
_cod_original_cell_volume 11425(3)
_cod_original_sg_symbol_H-M Pbca
_cod_database_code 4071261

loop_
_symmetry_equiv_pos_as_xyz
'x, y, z'
'-x+1/2, -y, z+1/2'
'-x, y+1/2, -z+1/2'
'x+1/2, -y+1/2, -z'
'-x, -y, -z'
'x-1/2, y, -z-1/2'
'x, -y-1/2, z-1/2'
'-x-1/2, y-1/2, z'

loop_
_atom_site_label
_atom_site_type_symbol
_atom_site_fract_x
_atom_site_fract_y
_atom_site_fract_z
_atom_site_U_iso_or_equiv
_atom_site_adp_type
_atom_site_occupancy
_atom_site_symmetry_multiplicity
_atom_site_calc_flag
_atom_site_refinement_flags
_atom_site_disorder_assembly
_atom_site_disorder_group
Sm1 Sm 0.71992(3) 0.00897(2) 0.140359(15) 0.01859(12) Uani 1 1 d . . .
Si1 Si 0.94978(17) -0.04357(13) 0.06826(9) 0.0271(6) Uani 1 1 d . . .
N1 N 0.7520(4) 0.0698(4) 0.0858(3) 0.024(2) Uani 1 1 d . . .
N2 N 0.8109(5) 0.0261(3) 0.0854(2) 0.0195(17) Uani 1 1 d . . .
C1 C 0.8387(6) 0.0421(5) 0.1945(3) 0.024(2) Uani 1 1 d . . .
C2 C 0.7786(8) 0.0105(5) 0.2180(3) 0.033(3) Uani 1 1 d . . .
C3 C 0.7070(7) 0.0503(6) 0.2172(3) 0.039(3) Uani 1 1 d . . .
C4 C 0.7262(7) 0.1034(5) 0.1927(3) 0.031(3) Uani 1 1 d . . .
C5 C 0.8067(7) 0.0980(5) 0.1798(3) 0.029(2) Uani 1 1 d . . .
C6 C 0.9296(7) 0.0222(6) 0.1912(4) 0.045(3) Uani 1 1 d . . .
H6A H 0.9523 0.0362 0.1653 0.067 Uiso 1 1 calc R . .
H6B H 0.9334 -0.0234 0.1930 0.067 Uiso 1 1 calc R . .
H6C H 0.9615 0.0410 0.2133 0.067 Uiso 1 1 calc R . .
C7 C 0.7903(9) -0.0474(5) 0.2416(4) 0.053(4) Uani 1 1 d . . .
H7A H 0.8167 -0.0791 0.2246 0.079 Uiso 1 1 calc R . .
H7B H 0.7362 -0.0628 0.2508 0.079 Uiso 1 1 calc R . .
H7C H 0.8257 -0.0388 0.2650 0.079 Uiso 1 1 calc R . .
C8 C 0.6297(8) 0.0418(7) 0.2429(4) 0.062(4) Uani 1 1 d . . .
H8A H 0.6277 0.0745 0.2636 0.092 Uiso 1 1 calc R . .
H8B H 0.6312 0.0008 0.2559 0.092 Uiso 1 1 calc R . .
H8C H 0.5802 0.0448 0.2258 0.092 Uiso 1 1 calc R . .
C9 C 0.6662(9) 0.1561(6) 0.1866(5) 0.062(4) Uani 1 1 d . . .
H9A H 0.6561 0.1771 0.2124 0.093 Uiso 1 1 calc R . .
H9B H 0.6137 0.1397 0.1760 0.093 Uiso 1 1 calc R . .
H9C H 0.6897 0.1860 0.1673 0.093 Uiso 1 1 calc R . .
C10 C 0.8531(8) 0.1457(5) 0.1549(4) 0.045(3) Uani 1 1 d . . .
H10A H 0.8135 0.1703 0.1391 0.067 Uiso 1 1 calc R . .
H10B H 0.8916 0.1242 0.1366 0.067 Uiso 1 1 calc R . .
H10C H 0.8845 0.1734 0.1728 0.067 Uiso 1 1 calc R . .
C11 C 0.6524(6) -0.0794(4) 0.0914(3) 0.019(2) Uani 1 1 d . . .
C12 C 0.6546(6) -0.1070(4) 0.1302(3) 0.018(2) Uani 1 1 d . . .
C13 C 0.5962(6) -0.0748(5) 0.1558(3) 0.024(2) Uani 1 1 d . . .
C14 C 0.5594(6) -0.0277(5) 0.1316(3) 0.027(2) Uani 1 1 d . . .
C15 C 0.5926(6) -0.0302(4) 0.0928(3) 0.024(2) Uani 1 1 d . . .
C16 C 0.6980(6) -0.0995(5) 0.0541(3) 0.029(2) Uani 1 1 d . . .
H16A H 0.7212 -0.0628 0.0405 0.043 Uiso 1 1 calc R . .
H16B H 0.6595 -0.1209 0.0359 0.043 Uiso 1 1 calc R . .
H16C H 0.7432 -0.1279 0.0616 0.043 Uiso 1 1 calc R . .
C17 C 0.7036(7) -0.1640(4) 0.1435(3) 0.032(2) Uani 1 1 d . . .
H17A H 0.7345 -0.1809 0.1205 0.048 Uiso 1 1 calc R . .
H17B H 0.6652 -0.1959 0.1537 0.048 Uiso 1 1 calc R . .
H17C H 0.7425 -0.1522 0.1649 0.048 Uiso 1 1 calc R . .
C18 C 0.5705(8) -0.0969(6) 0.1971(3) 0.043(3) Uani 1 1 d . . .
H18A H 0.5338 -0.0658 0.2095 0.065 Uiso 1 1 calc R . .
H18B H 0.6200 -0.1025 0.2140 0.065 Uiso 1 1 calc R . .
H18C H 0.5409 -0.1367 0.1948 0.065 Uiso 1 1 calc R . .
C19 C 0.4895(6) 0.0139(5) 0.1457(4) 0.043(3) Uani 1 1 d . . .
H19A H 0.4982 0.0563 0.1354 0.064 Uiso 1 1 calc R . .
H19B H 0.4885 0.0148 0.1752 0.064 Uiso 1 1 calc R . .
H19C H 0.4365 -0.0023 0.1356 0.064 Uiso 1 1 calc R . .
C20 C 0.5675(7) 0.0086(5) 0.0572(3) 0.034(3) Uani 1 1 d . . .
H20A H 0.5235 -0.0128 0.0422 0.051 Uiso 1 1 calc R . .
H20B H 0.6157 0.0148 0.0395 0.051 Uiso 1 1 calc R . .
H20C H 0.5471 0.0492 0.0666 0.051 Uiso 1 1 calc R . .
C21 C 0.7571(6) 0.1171(5) 0.0547(4) 0.029(3) Uani 1 1 d . . .
H21A H 0.7494 0.0976 0.0279 0.034 Uiso 1 1 calc R . .
H21B H 0.8127 0.1369 0.0553 0.034 Uiso 1 1 calc R . .
C22 C 0.6916(7) 0.1655(5) 0.0613(3) 0.033(3) Uani 1 1 d . . .
H22A H 0.6385 0.1514 0.0699 0.040 Uiso 1 1 calc R . .
C23 C 0.7015(7) 0.2257(5) 0.0563(4) 0.044(3) Uani 1 1 d . . .
H23A H 0.7537 0.2417 0.0478 0.052 Uiso 1 1 calc R . .
H23B H 0.6564 0.2534 0.0612 0.052 Uiso 1 1 calc R . .
C24 C 0.8743(6) 0.0202(4) 0.0595(3) 0.025(2) Uani 1 1 d . . .
H24A H 0.8804 0.0480 0.0373 0.029 Uiso 1 1 calc R . .
C25 C 1.0521(7) -0.0095(5) 0.0810(4) 0.045(3) Uani 1 1 d . . .
H25A H 1.0469 0.0162 0.1053 0.067 Uiso 1 1 calc R . .
H25B H 1.0714 0.0165 0.0586 0.067 Uiso 1 1 calc R . .
H25C H 1.0922 -0.0431 0.0859 0.067 Uiso 1 1 calc R . .
C26 C 0.9605(8) -0.0924(6) 0.0219(4) 0.046(3) Uani 1 1 d . . .
H26A H 0.9802 -0.0663 -0.0004 0.069 Uiso 1 1 calc R . .
H26B H 0.9065 -0.1104 0.0149 0.069 Uiso 1 1 calc R . .
H26C H 1.0005 -0.1260 0.0269 0.069 Uiso 1 1 calc R . .
C27 C 0.9124(7) -0.0939(5) 0.1102(3) 0.035(3) Uani 1 1 d . . .
H27A H 0.9066 -0.0688 0.1347 0.053 Uiso 1 1 calc R . .
H27B H 0.9525 -0.1275 0.1149 0.053 Uiso 1 1 calc R . .
H27C H 0.8584 -0.1119 0.1030 0.053 Uiso 1 1 calc R . .
Sm2 Sm 0.27952(3) 0.23820(2) 0.140099(15) 0.01837(12) Uani 1 1 d . . .
Si2 Si 0.04955(17) 0.29085(13) 0.06592(9) 0.0248(6) Uani 1 1 d . A .
N3 N 0.2476(4) 0.1771(4) 0.0849(3) 0.021(2) Uani 1 1 d . A .
N4 N 0.1878(5) 0.2223(3) 0.0847(2) 0.0205(17) Uani 1 1 d . A .
C28 C 0.4058(14) 0.2809(11) 0.0939(7) 0.0334(12) Uiso 0.557(7) 1 d P A 1
C29 C 0.4375(13) 0.2808(11) 0.1337(8) 0.0334(12) Uiso 0.557(7) 1 d P A 1
C30 C 0.3986(14) 0.3273(11) 0.1553(6) 0.0334(12) Uiso 0.557(7) 1 d P A 1
C31 C 0.3399(14) 0.3570(11) 0.1317(7) 0.0334(12) Uiso 0.557(7) 1 d P A 1
C32 C 0.344(3) 0.3313(18) 0.0937(12) 0.0334(12) Uiso 0.557(7) 1 d P A 1
C33 C 0.4341(12) 0.2463(9) 0.0575(6) 0.0334(12) Uiso 0.557(7) 1 d P A 1
H33A H 0.4532 0.2046 0.0655 0.050 Uiso 0.557(7) 1 calc PR A 1
H33B H 0.4799 0.2690 0.0447 0.050 Uiso 0.557(7) 1 calc PR A 1
H33C H 0.3879 0.2424 0.0384 0.050 Uiso 0.557(7) 1 calc PR A 1
C34 C 0.5096(12) 0.2381(9) 0.1465(6) 0.0334(12) Uiso 0.557(7) 1 d P A 1
H34A H 0.5616 0.2536 0.1349 0.050 Uiso 0.557(7) 1 calc PR A 1
H34B H 0.4992 0.1956 0.1368 0.050 Uiso 0.557(7) 1 calc PR A 1
H34C H 0.5138 0.2378 0.1760 0.050 Uiso 0.557(7) 1 calc PR A 1
C35 C 0.4254(12) 0.3482(9) 0.1980(6) 0.0334(12) Uiso 0.557(7) 1 d P A 1
H35A H 0.4475 0.3122 0.2128 0.050 Uiso 0.557(7) 1 calc PR A 1
H35B H 0.3773 0.3651 0.2124 0.050 Uiso 0.557(7) 1 calc PR A 1
H35C H 0.4684 0.3804 0.1958 0.050 Uiso 0.557(7) 1 calc PR A 1
C36 C 0.2867(13) 0.4109(8) 0.1451(6) 0.0334(12) Uiso 0.557(7) 1 d P A 1
H36A H 0.2606 0.4304 0.1215 0.050 Uiso 0.557(7) 1 calc PR A 1
H36B H 0.3213 0.4417 0.1591 0.050 Uiso 0.557(7) 1 calc PR A 1
H36C H 0.2435 0.3957 0.1635 0.050 Uiso 0.557(7) 1 calc PR A 1
C37 C 0.2986(12) 0.3517(9) 0.0557(6) 0.0334(12) Uiso 0.557(7) 1 d P A 1
H37A H 0.2471 0.3731 0.0633 0.050 Uiso 0.557(7) 1 calc PR A 1
H37B H 0.2853 0.3149 0.0393 0.050 Uiso 0.557(7) 1 calc PR A 1
H37C H 0.3339 0.3801 0.0401 0.050 Uiso 0.557(7) 1 calc PR A 1
C28B C 0.3854(18) 0.2869(14) 0.0845(9) 0.0334(12) Uiso 0.443(7) 1 d P A 2
C29B C 0.4355(17) 0.2666(12) 0.1144(10) 0.0334(12) Uiso 0.443(7) 1 d P A 2
C30B C 0.4227(18) 0.3019(14) 0.1486(9) 0.0334(12) Uiso 0.443(7) 1 d P A 2
C31B C 0.3627(17) 0.3492(13) 0.1403(9) 0.0334(12) Uiso 0.443(7) 1 d P A 2
C32B C 0.337(3) 0.337(2) 0.0974(16) 0.0334(12) Uiso 0.443(7) 1 d P A 2
C33B C 0.3775(15) 0.2640(11) 0.0410(7) 0.0334(12) Uiso 0.443(7) 1 d P A 2
H33D H 0.4184 0.2855 0.0241 0.050 Uiso 0.443(7) 1 calc PR A 2
H33E H 0.3214 0.2730 0.0309 0.050 Uiso 0.443(7) 1 calc PR A 2
H33F H 0.3875 0.2189 0.0400 0.050 Uiso 0.443(7) 1 calc PR A 2
C34B C 0.4980(15) 0.2131(11) 0.1088(7) 0.0334(12) Uiso 0.443(7) 1 d P A 2
H34D H 0.4821 0.1880 0.0853 0.050 Uiso 0.443(7) 1 calc PR A 2
H34E H 0.4979 0.1866 0.1329 0.050 Uiso 0.443(7) 1 calc PR A 2
H34F H 0.5537 0.2303 0.1047 0.050 Uiso 0.443(7) 1 calc PR A 2
C35B C 0.4797(15) 0.2964(11) 0.1838(7) 0.0334(12) Uiso 0.443(7) 1 d P A 2
H35D H 0.4776 0.2537 0.1944 0.050 Uiso 0.443(7) 1 calc PR A 2
H35E H 0.4625 0.3258 0.2049 0.050 Uiso 0.443(7) 1 calc PR A 2
H35F H 0.5366 0.3061 0.1753 0.050 Uiso 0.443(7) 1 calc PR A 2
C36B C 0.3310(16) 0.4011(11) 0.1659(7) 0.0334(12) Uiso 0.443(7) 1 d P A 2
H36D H 0.2961 0.3839 0.1875 0.050 Uiso 0.443(7) 1 calc PR A 2
H36E H 0.2980 0.4297 0.1493 0.050 Uiso 0.443(7) 1 calc PR A 2
H36F H 0.3780 0.4237 0.1778 0.050 Uiso 0.443(7) 1 calc PR A 2
C37B C 0.2774(16) 0.3778(11) 0.0740(7) 0.0334(12) Uiso 0.443(7) 1 d P A 2
H37D H 0.3073 0.3987 0.0521 0.050 Uiso 0.443(7) 1 calc PR A 2
H37E H 0.2534 0.4091 0.0921 0.050 Uiso 0.443(7) 1 calc PR A 2
H37F H 0.2328 0.3519 0.0627 0.050 Uiso 0.443(7) 1 calc PR A 2
C38 C 0.2416(13) 0.1364(8) 0.1844(5) 0.0366(12) Uiso 0.769(7) 1 d P A 1
C39 C 0.3008(10) 0.1699(8) 0.2085(5) 0.0366(12) Uiso 0.769(7) 1 d P A 1
C40 C 0.2651(13) 0.2242(8) 0.2214(6) 0.0366(12) Uiso 0.769(7) 1 d P A 1
C41 C 0.1843(11) 0.2275(9) 0.2076(5) 0.0366(12) Uiso 0.769(7) 1 d P A 1
C42 C 0.1682(11) 0.1738(10) 0.1837(5) 0.0366(12) Uiso 0.769(7) 1 d P A 1
C43 C 0.2513(9) 0.0731(7) 0.1652(5) 0.0366(12) Uiso 0.769(7) 1 d P A 1
H43A H 0.3105 0.0638 0.1618 0.055 Uiso 0.769(7) 1 calc PR A 1
H43B H 0.2239 0.0730 0.1388 0.055 Uiso 0.769(7) 1 calc PR A 1
H43C H 0.2258 0.0414 0.1825 0.055 Uiso 0.769(7) 1 calc PR A 1
C44 C 0.3852(9) 0.1423(7) 0.2182(4) 0.0366(12) Uiso 0.769(7) 1 d P A 1
H44A H 0.3779 0.1029 0.2328 0.055 Uiso 0.769(7) 1 calc PR A 1
H44B H 0.4168 0.1716 0.2349 0.055 Uiso 0.769(7) 1 calc PR A 1
H44C H 0.4156 0.1344 0.1930 0.055 Uiso 0.769(7) 1 calc PR A 1
C45 C 0.3028(9) 0.2671(6) 0.2531(4) 0.0366(12) Uiso 0.769(7) 1 d P A 1
H45A H 0.2874 0.3104 0.2472 0.055 Uiso 0.769(7) 1 calc PR A 1
H45B H 0.3634 0.2630 0.2527 0.055 Uiso 0.769(7) 1 calc PR A 1
H45C H 0.2818 0.2554 0.2799 0.055 Uiso 0.769(7) 1 calc PR A 1
C46 C 0.1232(9) 0.2783(7) 0.2201(4) 0.0366(12) Uiso 0.769(7) 1 d P A 1
H46A H 0.1477 0.3193 0.2148 0.055 Uiso 0.769(7) 1 calc PR A 1
H46B H 0.1110 0.2743 0.2490 0.055 Uiso 0.769(7) 1 calc PR A 1
H46C H 0.0717 0.2738 0.2046 0.055 Uiso 0.769(7) 1 calc PR A 1
C47 C 0.0868(9) 0.1573(7) 0.1649(4) 0.0366(12) Uiso 0.769(7) 1 d P A 1
H47A H 0.0590 0.1256 0.1813 0.055 Uiso 0.769(7) 1 calc PR A 1
H47B H 0.0963 0.1408 0.1377 0.055 Uiso 0.769(7) 1 calc PR A 1
H47C H 0.0519 0.1947 0.1633 0.055 Uiso 0.769(7) 1 calc PR A 1
C38B C 0.279(4) 0.152(3) 0.1974(18) 0.0366(12) Uiso 0.231(7) 1 d P A 2
C39B C 0.282(4) 0.207(3) 0.2190(19) 0.0366(12) Uiso 0.231(7) 1 d P A 2
C40B C 0.213(4) 0.232(3) 0.2155(17) 0.0366(12) Uiso 0.231(7) 1 d P A 2
C41B C 0.157(3) 0.202(3) 0.1922(18) 0.0366(12) Uiso 0.231(7) 1 d P A 2
C42B C 0.195(4) 0.149(3) 0.1787(16) 0.0366(12) Uiso 0.231(7) 1 d P A 2
C43B C 0.340(3) 0.097(2) 0.1902(15) 0.0366(12) Uiso 0.231(7) 1 d P A 2
H43D H 0.3956 0.1142 0.1850 0.055 Uiso 0.231(7) 1 calc PR A 2
H43E H 0.3215 0.0730 0.1669 0.055 Uiso 0.231(7) 1 calc PR A 2
H43F H 0.3415 0.0707 0.2142 0.055 Uiso 0.231(7) 1 calc PR A 2
C44B C 0.363(3) 0.207(2) 0.2435(15) 0.0366(12) Uiso 0.231(7) 1 d P A 2
H44D H 0.3670 0.1673 0.2585 0.055 Uiso 0.231(7) 1 calc PR A 2
H44E H 0.3634 0.2417 0.2625 0.055 Uiso 0.231(7) 1 calc PR A 2
H44F H 0.4107 0.2103 0.2252 0.055 Uiso 0.231(7) 1 calc PR A 2
C45B C 0.197(3) 0.292(2) 0.2417(15) 0.0366(12) Uiso 0.231(7) 1 d P A 2
H45D H 0.1400 0.2917 0.2517 0.055 Uiso 0.231(7) 1 calc PR A 2
H45E H 0.2063 0.3291 0.2251 0.055 Uiso 0.231(7) 1 calc PR A 2
H45F H 0.2358 0.2923 0.2646 0.055 Uiso 0.231(7) 1 calc PR A 2
C46B C 0.061(3) 0.219(2) 0.1874(15) 0.0366(12) Uiso 0.231(7) 1 d P A 2
H46D H 0.0280 0.1914 0.2044 0.055 Uiso 0.231(7) 1 calc PR A 2
H46E H 0.0447 0.2144 0.1592 0.055 Uiso 0.231(7) 1 calc PR A 2
H46F H 0.0520 0.2626 0.1958 0.055 Uiso 0.231(7) 1 calc PR A 2
C47B C 0.148(3) 0.097(2) 0.1529(15) 0.0366(12) Uiso 0.231(7) 1 d P A 2
H47D H 0.1883 0.0703 0.1392 0.055 Uiso 0.231(7) 1 calc PR A 2
H47E H 0.1121 0.1172 0.1328 0.055 Uiso 0.231(7) 1 calc PR A 2
H47F H 0.1134 0.0714 0.1709 0.055 Uiso 0.231(7) 1 calc PR A 2
C48 C 0.2455(6) 0.1317(5) 0.0525(3) 0.022(3) Uani 1 1 d . . .
H48A H 0.2500 0.1535 0.0263 0.027 Uiso 1 1 calc R A .
H48B H 0.1918 0.1092 0.0531 0.027 Uiso 1 1 calc R . .
C49 C 0.3148(7) 0.0863(5) 0.0567(3) 0.032(3) Uani 1 1 d . A .
H49A H 0.3683 0.1029 0.0622 0.038 Uiso 1 1 calc R . .
C50 C 0.3087(8) 0.0265(5) 0.0534(4) 0.042(3) Uani 1 1 d . . .
H50A H 0.2564 0.0079 0.0478 0.051 Uiso 1 1 calc R A .
H50B H 0.3566 0.0011 0.0565 0.051 Uiso 1 1 calc R . .
C51 C 0.1276(6) 0.2288(5) 0.0585(3) 0.026(2) Uani 1 1 d . . .
H51A H 0.1241 0.2018 0.0358 0.031 Uiso 1 1 calc R A .
C52 C 0.0741(8) 0.3343(6) 0.1132(4) 0.045(3) Uani 1 1 d . . .
H52A H 0.0762 0.3050 0.1359 0.067 Uiso 1 1 calc R A .
H52B H 0.0309 0.3657 0.1182 0.067 Uiso 1 1 calc R . .
H52C H 0.1280 0.3550 0.1104 0.067 Uiso 1 1 calc R . .
C53 C -0.0546(6) 0.2529(6) 0.0701(4) 0.048(3) Uani 1 1 d . . .
H53A H -0.0542 0.2231 0.0925 0.071 Uiso 1 1 calc R A .
H53B H -0.0672 0.2309 0.0449 0.071 Uiso 1 1 calc R . .
H53C H -0.0970 0.2849 0.0750 0.071 Uiso 1 1 calc R . .
C54 C 0.0459(7) 0.3475(5) 0.0226(3) 0.033(3) Uani 1 1 d . . .
H54A H 0.1000 0.3680 0.0199 0.050 Uiso 1 1 calc R A .
H54B H 0.0030 0.3790 0.0278 0.050 Uiso 1 1 calc R . .
H54C H 0.0328 0.3250 -0.0023 0.050 Uiso 1 1 calc R . .

loop_
_atom_site_aniso_label
_atom_site_aniso_U_11
_atom_site_aniso_U_22
_atom_site_aniso_U_33
_atom_site_aniso_U_23
_atom_site_aniso_U_13
_atom_site_aniso_U_12
Sm1 0.0188(3) 0.0174(2) 0.0195(3) -0.0004(2) -0.0007(2) -0.0046(2)
Si1 0.0218(15) 0.0270(15) 0.0326(17) 0.0027(13) 0.0008(13) 0.0052(12)
N1 0.018(5) 0.019(5) 0.036(6) 0.007(4) 0.002(3) 0.006(3)
N2 0.029(5) 0.010(4) 0.020(4) -0.001(3) 0.007(4) 0.003(3)
C1 0.022(5) 0.026(5) 0.025(5) -0.012(4) -0.008(4) -0.003(4)
C2 0.050(7) 0.030(6) 0.018(5) 0.014(4) -0.011(5) -0.013(6)
C3 0.025(6) 0.056(8) 0.034(6) -0.012(6) 0.011(5) -0.023(5)
C4 0.033(6) 0.023(5) 0.039(7) -0.022(5) -0.020(6) 0.009(5)
C5 0.033(6) 0.025(5) 0.029(6) -0.003(4) -0.007(5) -0.010(5)
C6 0.029(6) 0.053(8) 0.052(8) -0.014(6) -0.005(6) 0.006(6)
C7 0.094(11) 0.032(6) 0.032(7) 0.012(5) -0.020(7) -0.018(7)
C8 0.045(8) 0.091(11) 0.050(8) -0.036(8) 0.011(6) -0.021(8)
C9 0.059(9) 0.045(8) 0.083(11) -0.029(7) -0.025(8) 0.012(7)
C10 0.050(8) 0.036(6) 0.048(7) 0.005(5) -0.007(6) -0.022(6)
C11 0.026(5) 0.011(4) 0.019(5) -0.001(4) -0.005(4) -0.010(4)
C12 0.020(5) 0.014(4) 0.020(5) -0.002(4) -0.003(4) -0.008(4)
C13 0.025(5) 0.031(5) 0.016(5) -0.003(4) 0.004(4) -0.016(4)
C14 0.014(5) 0.033(6) 0.032(6) -0.007(5) 0.003(4) -0.004(4)
C15 0.025(5) 0.023(5) 0.023(5) 0.002(4) -0.011(4) -0.009(4)
C16 0.029(6) 0.032(6) 0.025(5) -0.005(4) -0.002(4) -0.008(5)
C17 0.043(7) 0.017(5) 0.037(6) 0.007(5) -0.004(5) 0.001(4)
C18 0.048(7) 0.048(7) 0.033(7) 0.003(5) 0.004(6) -0.029(6)
C19 0.024(6) 0.048(7) 0.057(8) -0.014(6) -0.003(5) 0.001(5)
C20 0.041(7) 0.021(5) 0.041(7) 0.006(5) -0.017(5) -0.002(5)
C21 0.015(6) 0.032(7) 0.039(8) 0.002(5) -0.003(4) 0.000(4)
C22 0.023(6) 0.032(6) 0.045(7) 0.009(5) -0.004(5) 0.004(5)
C23 0.035(7) 0.017(5) 0.078(9) 0.004(6) -0.009(6) 0.001(5)
C24 0.016(5) 0.022(5) 0.036(6) 0.009(4) 0.002(4) 0.002(4)
C25 0.032(7) 0.037(7) 0.066(9) 0.004(6) -0.004(6) 0.003(5)
C26 0.042(7) 0.042(7) 0.053(8) 0.001(6) 0.005(6) 0.014(6)
C27 0.032(6) 0.037(6) 0.037(7) 0.010(5) 0.005(5) 0.006(5)
Sm2 0.0184(3) 0.0189(2) 0.0178(2) 0.0004(2) 0.0007(2) -0.0030(2)
Si2 0.0190(15) 0.0276(15) 0.0278(16) 0.0005(12) 0.0004(12) 0.0028(12)
N3 0.015(5) 0.030(5) 0.017(5) -0.001(4) 0.002(3) 0.002(3)
N4 0.016(4) 0.017(4) 0.029(5) -0.002(3) 0.008(4) 0.002(3)
C48 0.032(7) 0.022(6) 0.013(6) -0.004(4) -0.001(4) 0.003(4)
C49 0.027(6) 0.037(6) 0.032(6) -0.005(5) 0.004(5) 0.003(5)
C50 0.036(7) 0.032(7) 0.058(8) 0.003(6) 0.001(6) 0.010(5)
C51 0.023(6) 0.027(5) 0.027(6) 0.004(4) -0.008(5) 0.005(4)
C52 0.046(7) 0.049(7) 0.040(7) -0.013(6) -0.003(6) 0.019(6)
C53 0.019(6) 0.056(8) 0.068(9) 0.008(7) -0.002(6) 0.002(6)
C54 0.031(6) 0.030(6) 0.039(7) 0.003(5) -0.001(5) 0.006(5)

loop_
_atom_type_symbol
_atom_type_description
_atom_type_scat_dispersion_real
_atom_type_scat_dispersion_imag
_atom_type_scat_source
C C 0.0033 0.0016 'International Tables Vol C Tables 4.2.6.8 and 6.1.1.4'
H H 0.0000 0.0000 'International Tables Vol C Tables 4.2.6.8 and 6.1.1.4'
N N 0.0061 0.0033 'International Tables Vol C Tables 4.2.6.8 and 6.1.1.4'
Si Si 0.0817 0.0704 'International Tables Vol C Tables 4.2.6.8 and 6.1.1.4'
Sm Sm -0.1638 3.4418 'International Tables Vol C Tables 4.2.6.8 and 6.1.1.4'

loop_
_geom_angle_atom_site_label_1
_geom_angle_atom_site_label_2
_geom_angle_atom_site_label_3
_geom_angle
Cnt1 Sm1 N1 108.1
Cnt1 Sm1 N2 110.5
Cnt2 Sm1 N1 108.2
Cnt2 Sm1 N2 109.5
Cnt1 Sm1 Cnt2 139.6
N1 Sm1 N2 33.2(3)
N1 Sm1 C4 94.2(3)
N2 Sm1 C4 111.1(3)
N1 Sm1 C5 82.1(3)
N2 Sm1 C5 86.8(3)
C4 Sm1 C5 29.5(3)
N1 Sm1 C3 125.1(3)
N2 Sm1 C3 136.2(3)
C4 Sm1 C3 30.9(3)
C5 Sm1 C3 49.7(3)
N1 Sm1 C14 107.1(3)
N2 Sm1 C14 123.4(3)
C4 Sm1 C14 108.9(3)
C5 Sm1 C14 138.4(3)
C3 Sm1 C14 97.0(3)
N1 Sm1 C1 102.4(3)
N2 Sm1 C1 91.9(3)
C4 Sm1 C1 49.1(3)
C5 Sm1 C1 29.8(3)
C3 Sm1 C1 49.2(3)
C14 Sm1 C1 144.7(3)
N1 Sm1 C12 120.7(3)
N2 Sm1 C12 106.6(3)
C4 Sm1 C12 142.0(3)
C5 Sm1 C12 154.8(3)
C3 Sm1 C12 112.7(3)
C14 Sm1 C12 49.8(3)
C1 Sm1 C12 126.3(3)
N1 Sm1 C15 83.6(3)
N2 Sm1 C15 93.9(3)
C4 Sm1 C15 129.8(3)
C5 Sm1 C15 152.7(3)
C3 Sm1 C15 126.1(3)
C14 Sm1 C15 29.7(3)
C1 Sm1 C15 173.9(3)
C12 Sm1 C15 49.8(3)
N1 Sm1 C11 90.9(3)
N2 Sm1 C11 84.0(3)
C4 Sm1 C11 158.6(3)
C5 Sm1 C11 170.7(3)
C3 Sm1 C11 139.4(3)
C14 Sm1 C11 49.8(3)
C1 Sm1 C11 149.0(3)
C12 Sm1 C11 30.2(3)
C15 Sm1 C11 30.4(3)
N1 Sm1 C13 133.4(3)
N2 Sm1 C13 134.2(3)
C4 Sm1 C13 113.9(3)
C5 Sm1 C13 138.7(3)
C3 Sm1 C13 89.0(3)
C14 Sm1 C13 30.2(3)
C1 Sm1 C13 124.2(3)
C12 Sm1 C13 30.7(3)
C15 Sm1 C13 49.8(3)
C11 Sm1 C13 50.4(3)
N1 Sm1 C2 131.1(3)
N2 Sm1 C2 120.5(3)
C4 Sm1 C2 50.8(3)
C5 Sm1 C2 50.2(3)
C3 Sm1 C2 30.5(4)
C14 Sm1 C2 115.6(3)
C1 Sm1 C2 30.0(3)
C12 Sm1 C2 105.1(3)
C15 Sm1 C2 143.9(3)
C11 Sm1 C2 134.9(3)
C13 Sm1 C2 94.8(3)
C25 Si1 C24 109.1(5)
C25 Si1 C27 110.3(6)
C24 Si1 C27 109.4(5)
C25 Si1 C26 109.1(6)
C24 Si1 C26 110.2(5)
C27 Si1 C26 108.7(6)
N2 N1 C21 116.3(8)
N2 N1 Sm1 76.7(5)
C21 N1 Sm1 166.9(7)
N1 N2 C24 128.0(8)
N1 N2 Sm1 70.1(5)
C24 N2 Sm1 161.9(6)
C5 C1 C2 110.6(9)
C5 C1 C6 124.7(10)
C2 C1 C6 124.1(10)
C5 C1 Sm1 74.5(5)
C2 C1 Sm1 75.9(6)
C6 C1 Sm1 123.7(7)
C1 C2 C3 104.8(9)
C1 C2 C7 127.3(12)
C3 C2 C7 127.7(11)
C1 C2 Sm1 74.0(5)
C3 C2 Sm1 73.3(6)
C7 C2 Sm1 122.0(7)
C4 C3 C2 108.1(9)
C4 C3 C8 126.1(12)
C2 C3 C8 125.2(12)
C4 C3 Sm1 73.1(6)
C2 C3 Sm1 76.1(6)
C8 C3 Sm1 123.5(7)
C5 C4 C3 108.3(9)
C5 C4 C9 129.0(12)
C3 C4 C9 122.5(12)
C5 C4 Sm1 76.6(6)
C3 C4 Sm1 76.0(6)
C9 C4 Sm1 117.3(7)
C4 C5 C1 108.3(10)
C4 C5 C10 125.6(10)
C1 C5 C10 126.1(10)
C4 C5 Sm1 73.8(6)
C1 C5 Sm1 75.7(5)
C10 C5 Sm1 117.9(7)
C12 C11 C15 107.3(8)
C12 C11 C16 128.0(9)
C15 C11 C16 124.6(9)
C12 C11 Sm1 74.9(5)
C15 C11 Sm1 74.7(5)
C16 C11 Sm1 119.7(6)
C11 C12 C13 108.5(8)
C11 C12 C17 127.8(9)
C13 C12 C17 123.5(9)
C11 C12 Sm1 75.0(5)
C13 C12 Sm1 75.1(5)
C17 C12 Sm1 119.9(6)
C14 C13 C12 106.3(8)
C14 C13 C18 128.4(10)
C12 C13 C18 124.3(10)
C14 C13 Sm1 74.4(5)
C12 C13 Sm1 74.2(5)
C18 C13 Sm1 125.2(7)
C15 C14 C13 109.4(9)
C15 C14 C19 126.5(10)
C13 C14 C19 123.8(10)
C15 C14 Sm1 75.2(5)
C13 C14 Sm1 75.4(5)
C19 C14 Sm1 120.3(7)
C14 C15 C11 108.5(8)
C14 C15 C20 127.0(10)
C11 C15 C20 124.4(9)
C14 C15 Sm1 75.1(5)
C11 C15 Sm1 74.8(5)
C20 C15 Sm1 119.2(6)
N1 C21 C22 109.9(9)
C23 C22 C21 125.4(11)
N2 C24 Si1 118.0(7)
Cnt3 Sm2 N3 107.5
Cnt3 Sm2 N4 108.3
Cnt4 Sm2 N3 109.1
Cnt4 Sm2 N4 111.5
Cnt3 Sm2 Cnt4 139.6
N3 Sm2 N4 33.8(3)
N3 Sm2 C38B 99.9(14)
N4 Sm2 C38B 116.8(15)
N3 Sm2 C42B 81.9(12)
N4 Sm2 C42B 87.2(13)
C38B Sm2 C42B 32.3(17)
N3 Sm2 C42 89.2(5)
N4 Sm2 C42 85.8(4)
C38B Sm2 C42 41.6(14)
C42B Sm2 C42 15.2(13)
N3 Sm2 C30B 124.1(7)
N4 Sm2 C30B 133.1(6)
C38B Sm2 C30B 106.4(16)
C42B Sm2 C30B 138.4(15)
C42 Sm2 C30B 140.9(7)
N3 Sm2 C39B 129.3(13)
N4 Sm2 C39B 136.4(13)
C38B Sm2 C39B 30.0(17)
C42B Sm2 C39B 51.0(18)
C42 Sm2 C39B 50.5(14)
C30B Sm2 C39B 90.4(14)
N3 Sm2 C38 85.5(4)
N4 Sm2 C38 99.4(5)
C38B Sm2 C38 17.4(13)
C42B Sm2 C38 17.4(13)
C42 Sm2 C38 30.8(5)
C30B Sm2 C38 123.1(7)
C39B Sm2 C38 43.9(13)
N3 Sm2 C28 84.8(5)
N4 Sm2 C28 94.5(5)
C38B Sm2 C28 130.3(15)
C42B Sm2 C28 153.5(16)
C42 Sm2 C28 168.7(7)
C30B Sm2 C28 40.9(8)
C39B Sm2 C28 128.2(14)
C38 Sm2 C28 138.7(6)
N3 Sm2 C32B 96.0(11)
N4 Sm2 C32B 85.5(12)
C38B Sm2 C32B 157.0(19)
C42B Sm2 C32B 169.5(19)
C42 Sm2 C32B 155.7(10)
C30B Sm2 C32B 50.6(13)
C39B Sm2 C32B 133.7(17)
C38 Sm2 C32B 173.0(12)
C28 Sm2 C32B 35.2(10)
N3 Sm2 C29 109.7(6)
N4 Sm2 C29 124.7(6)
C38B Sm2 C29 107.2(15)
C42B Sm2 C29 139.1(16)
C42 Sm2 C29 147.4(6)
C30B Sm2 C29 15.1(6)
C39B Sm2 C29 98.2(14)
C38 Sm2 C29 121.8(6)
C28 Sm2 C29 30.3(7)
C32B Sm2 C29 51.3(12)
N3 Sm2 C28B 79.6(6)
N4 Sm2 C28B 85.5(6)
C38B Sm2 C28B 139.3(15)
C42B Sm2 C28B 156.6(15)
C42 Sm2 C28B 168.8(8)
C30B Sm2 C28B 48.7(8)
C39B Sm2 C28B 137.7(14)
C38 Sm2 C28B 145.1(7)
C28 Sm2 C28B 10.0(7)
C32B Sm2 C28B 29.7(10)
C29 Sm2 C28B 39.6(7)
N3 Sm2 C39 112.6(4)
N4 Sm2 C39 130.1(4)
C38B Sm2 C39 13.6(13)
C42B Sm2 C39 43.9(14)
C42 Sm2 C39 50.1(5)
C30B Sm2 C39 94.5(7)
C39B Sm2 C39 19.7(11)
C38 Sm2 C39 30.8(5)
C28 Sm2 C39 124.0(6)
C32B Sm2 C39 144.3(13)
C29 Sm2 C39 97.4(6)
C28B Sm2 C39 133.8(6)
N3 Sm2 C29B 94.8(7)
N4 Sm2 C29B 111.3(7)
C38B Sm2 C29B 112.7(15)
C42B Sm2 C29B 141.2(17)
C42 Sm2 C29B 154.2(7)
C30B Sm2 C29B 29.5(8)
C39B Sm2 C29B 110.0(14)
C38 Sm2 C29B 124.1(7)
C28 Sm2 C29B 18.8(6)
C32B Sm2 C29B 49.1(12)
C29 Sm2 C29B 15.0(6)
C28B Sm2 C29B 28.7(8)
C39 Sm2 C29B 105.4(7)
N3 Sm2 C41 118.6(5)
N4 Sm2 C41 105.8(4)
C38B Sm2 C41 49.3(13)
C42B Sm2 C41 42.3(13)
C42 Sm2 C41 30.5(5)
C30B Sm2 C41 116.0(8)
C39B Sm2 C41 36.1(12)
C38 Sm2 C41 50.0(5)
C28 Sm2 C41 156.6(7)
C32B Sm2 C41 133.5(9)
C29 Sm2 C41 128.4(7)
C28B Sm2 C41 160.5(8)
C39 Sm2 C41 48.7(5)
C29B Sm2 C41 142.8(8)
N3 Sm2 C40 134.7(4)
N4 Sm2 C40 134.0(5)
C38B Sm2 C40 38.0(13)
C42B Sm2 C40 53.4(12)
C42 Sm2 C40 49.7(5)
C30B Sm2 C40 91.5(8)
C39B Sm2 C40 9.8(12)
C38 Sm2 C40 49.7(5)
C28 Sm2 C40 131.5(7)
C32B Sm2 C40 129.3(11)
C29 Sm2 C40 101.3(7)
C28B Sm2 C40 140.1(7)
C39 Sm2 C40 29.1(5)
C29B Sm2 C40 114.5(8)
C41 Sm2 C40 29.4(5)
N3 Sm2 C40B 127.6(12)
N4 Sm2 C40B 117.1(13)
C38B Sm2 C40B 45.8(18)
C42B Sm2 C40B 47.4(17)
C42 Sm2 C40B 38.4(12)
C30B Sm2 C40B 105.5(14)
C39B Sm2 C40B 26.4(18)
C38 Sm2 C40B 51.0(12)
C28 Sm2 C40B 146.4(13)
C32B Sm2 C40B 130.9(14)
C29 Sm2 C40B 117.3(14)
C28B Sm2 C40B 152.7(13)
C39 Sm2 C40B 42.0(13)
C29B Sm2 C40B 131.5(14)
C41 Sm2 C40B 11.3(12)
C40 Sm2 C40B 18.5(12)
N3 Sm2 C32 93.1(8)
N4 Sm2 C32 84.7(10)
C38B Sm2 C32 156.4(18)
C42B Sm2 C32 171.3(17)
C42 Sm2 C32 159.3(9)
C30B Sm2 C32 50.2(11)
C39B Sm2 C32 135.9(16)
C38 Sm2 C32 169.9(9)
C28 Sm2 C32 31.3(9)
C32B Sm2 C32 4.3(13)
C29 Sm2 C32 49.4(10)
C28B Sm2 C32 25.4(8)
C39 Sm2 C32 144.6(10)
C29B Sm2 C32 46.0(10)
C41 Sm2 C32 137.8(7)
C40 Sm2 C32 132.2(9)
C40B Sm2 C32 134.9(13)
N3 Sm2 C41B 100.5(15)
N4 Sm2 C41B 90.1(13)
C38B Sm2 C41B 49.1(17)
C42B Sm2 C41B 29.4(15)
C42 Sm2 C41B 14.8(12)
C30B Sm2 C41B 133.9(15)
C39B Sm2 C41B 47.9(18)
C38 Sm2 C41B 42.7(12)
C28 Sm2 C41B 174.7(15)
C32B Sm2 C41B 142.9(15)
C29 Sm2 C41B 145.2(14)
C28B Sm2 C41B 171.6(13)
C39 Sm2 C41B 53.9(12)
C29B Sm2 C41B 157.9(14)
C41 Sm2 C41B 18.1(12)
C40 Sm2 C41B 44.0(13)
C40B Sm2 C41B 28.4(16)
C32 Sm2 C41B 147.1(15)
N3 Sm2 C31B 127.3(7)
N4 Sm2 C31B 115.5(7)
C38B Sm2 C31B 127.4(16)
C42B Sm2 C31B 150.7(14)
C42 Sm2 C31B 140.8(8)
C30B Sm2 C31B 30.5(8)
C39B Sm2 C31B 101.6(15)
C38 Sm2 C31B 144.5(8)
C28 Sm2 C31B 48.6(8)
C32B Sm2 C31B 32.1(13)
C29 Sm2 C31B 41.1(7)
C28B Sm2 C31B 50.2(9)
C39 Sm2 C31B 113.9(7)
C29B Sm2 C31B 49.7(8)
C41 Sm2 C31B 110.4(8)
C40 Sm2 C31B 97.8(8)
C40B Sm2 C31B 103.7(13)
C32 Sm2 C31B 34.5(11)
C41B Sm2 C31B 126.7(16)
N3 Sm2 C31 121.7(5)
N4 Sm2 C31 105.9(5)
C38B Sm2 C31 136.2(15)
C42B Sm2 C31 153.5(14)
C42 Sm2 C31 140.3(7)
C30B Sm2 C31 40.2(7)
C39B Sm2 C31 108.6(14)
C38 Sm2 C31 152.5(6)
C28 Sm2 C31 50.3(7)
C32B Sm2 C31 25.8(11)
C29 Sm2 C31 49.2(6)
C28B Sm2 C31 49.6(8)
C39 Sm2 C31 122.7(6)
C29B Sm2 C31 55.4(7)
C41 Sm2 C31 111.2(6)
C40 Sm2 C31 103.5(6)
C40B Sm2 C31 106.3(12)
C32 Sm2 C31 29.1(9)
C41B Sm2 C31 125.6(15)
C31B Sm2 C31 10.4(7)
N3 Sm2 C30 133.9(5)
N4 Sm2 C30 132.2(5)
C38B Sm2 C30 110.8(16)
C42B Sm2 C30 139.7(13)
C42 Sm2 C30 136.3(6)
C30B Sm2 C30 14.8(6)
C39B Sm2 C30 88.8(14)
C38 Sm2 C30 128.2(7)
C28 Sm2 C30 49.1(7)
C32B Sm2 C30 46.8(13)
C29 Sm2 C30 29.2(6)
C28B Sm2 C30 54.6(7)
C39 Sm2 C30 97.6(6)
C29B Sm2 C30 42.2(7)
C41 Sm2 C30 107.5(6)
C40 Sm2 C30 87.4(6)
C40B Sm2 C30 98.2(13)
C32 Sm2 C30 47.8(10)
C41B Sm2 C30 125.5(15)
C31B Sm2 C30 18.8(6)
C31 Sm2 C30 29.2(6)
C51 Si2 C52 109.1(5)
C51 Si2 C53 107.9(5)
C52 Si2 C53 110.2(6)
C51 Si2 C54 112.6(5)
C52 Si2 C54 109.0(5)
C53 Si2 C54 108.0(5)
N4 N3 C48 117.0(8)
N4 N3 Sm2 76.1(5)
C48 N3 Sm2 166.8(6)
C51 N4 N3 126.9(8)
C51 N4 Sm2 163.0(7)
N3 N4 Sm2 70.1(5)
C29 C28 C32 104(2)
C29 C28 C33 130(2)
C32 C28 C33 125(2)
C29 C28 Sm2 75.0(13)
C32 C28 Sm2 75.2(19)
C33 C28 Sm2 121.4(15)
C30 C29 C28 108.7(19)
C30 C29 C34 129(2)
C28 C29 C34 122(2)
C30 C29 Sm2 77.1(12)
C28 C29 Sm2 74.7(13)
C34 C29 Sm2 119.0(13)
C29 C30 C31 110.4(19)
C29 C30 C35 124(2)
C31 C30 C35 125(2)
C29 C30 Sm2 73.7(12)
C31 C30 Sm2 74.8(12)
C35 C30 Sm2 124.2(13)
C32 C31 C30 107(2)
C32 C31 C36 128(2)
C30 C31 C36 125(2)
C32 C31 Sm2 75(2)
C30 C31 Sm2 76.0(12)
C36 C31 Sm2 118.8(14)
C31 C32 C28 109(3)
C31 C32 C37 128(3)
C28 C32 C37 123(3)
C31 C32 Sm2 76(2)
C28 C32 Sm2 74(2)
C37 C32 Sm2 119(2)
C29B C28B C32B 111(3)
C29B C28B C33B 130(3)
C32B C28B C33B 119(3)
C29B C28B Sm2 75.7(16)
C32B C28B Sm2 75(3)
C33B C28B Sm2 117.7(18)
C28B C29B C30B 110(2)
C28B C29B C34B 123(3)
C30B C29B C34B 127(3)
C28B C29B Sm2 75.5(16)
C30B C29B Sm2 74.2(15)
C34B C29B Sm2 118.3(16)
C29B C30B C31B 109(2)
C29B C30B C35B 121(3)
C31B C30B C35B 129(3)
C29B C30B Sm2 76.3(15)
C31B C30B Sm2 76.2(15)
C35B C30B Sm2 124.7(17)
C30B C31B C36B 131(3)
C30B C31B C32B 104(3)
C36B C31B C32B 125(3)
C30B C31B Sm2 73.3(15)
C36B C31B Sm2 118.9(18)
C32B C31B Sm2 73(2)
C28B C32B C31B 106(4)
C28B C32B C37B 130(4)
C31B C32B C37B 124(3)
C28B C32B Sm2 76(3)
C31B C32B Sm2 75(2)
C37B C32B Sm2 120(3)
C42 C38 C39 106.1(14)
C42 C38 C43 125.8(19)
C39 C38 C43 128.1(17)
C42 C38 Sm2 74.0(9)
C39 C38 Sm2 75.4(9)
C43 C38 Sm2 118.4(11)
C40 C39 C38 108.7(14)
C40 C39 C44 130.1(17)
C38 C39 C44 121.1(16)
C40 C39 Sm2 75.6(10)
C38 C39 Sm2 73.9(9)
C44 C39 Sm2 120.0(10)
C39 C40 C41 109.6(16)
C39 C40 C45 124.3(17)
C41 C40 C45 125.0(16)
C39 C40 Sm2 75.3(10)
C41 C40 Sm2 75.3(11)
C45 C40 Sm2 125.7(11)
C40 C41 C42 108.4(15)
C40 C41 C46 123.6(17)
C42 C41 C46 127.8(17)
C40 C41 Sm2 75.3(10)
C42 C41 Sm2 73.3(9)
C46 C41 Sm2 121.8(11)
C41 C42 C38 107.1(14)
C41 C42 C47 125.8(19)
C38 C42 C47 126.9(19)
C41 C42 Sm2 76.2(10)
C38 C42 Sm2 75.2(9)
C47 C42 Sm2 118.9(10)
C39B C38B C42B 107(5)
C39B C38B C43B 134(6)
C42B C38B C43B 118(6)
C39B C38B Sm2 77(3)
C42B C38B Sm2 75(3)
C43B C38B Sm2 114(3)
C40B C39B C38B 106(6)
C40B C39B C44B 145(6)
C38B C39B C44B 108(5)
C40B C39B Sm2 78(4)
C38B C39B Sm2 73(3)
C44B C39B Sm2 122(4)
C39B C40B C41B 118(5)
C39B C40B C45B 116(6)
C41B C40B C45B 127(6)
C39B C40B Sm2 76(4)
C41B C40B Sm2 76(3)
C45B C40B Sm2 122(3)
C40B C41B C42B 107(5)
C40B C41B C46B 127(6)
C42B C41B C46B 126(6)
C40B C41B Sm2 76(3)
C42B C41B Sm2 73(3)
C46B C41B Sm2 125(3)
C41B C42B C38B 103(5)
C41B C42B C47B 123(6)
C38B C42B C47B 134(6)
C41B C42B Sm2 78(3)
C38B C42B Sm2 73(3)
C47B C42B Sm2 119(3)
N3 C48 C49 110.7(8)
C50 C49 C48 125.9(11)
N4 C51 Si2 119.4(8)

loop_
_geom_bond_atom_site_label_1
_geom_bond_atom_site_label_2
_geom_bond_distance
Sm1 Cnt1 2.427
Sm1 Cnt2 2.438
Sm1 N1 2.287(9)
Sm1 N2 2.367(7)
Sm1 C4 2.668(9)
Sm1 C5 2.702(10)
Sm1 C3 2.704(11)
Sm1 C14 2.716(9)
Sm1 C1 2.717(9)
Sm1 C12 2.718(8)
Sm1 C15 2.718(9)
Sm1 C11 2.719(8)
Sm1 C13 2.729(9)
Sm1 C2 2.741(10)
Si1 C25 1.850(11)
Si1 C24 1.851(10)
Si1 C27 1.858(11)
Si1 C26 1.866(12)
N1 N2 1.333(10)
N1 C21 1.449(14)
N2 C24 1.338(12)
C1 C5 1.393(14)
C1 C2 1.414(14)
C1 C6 1.527(14)
C2 C3 1.434(16)
C2 C7 1.478(14)
C3 C4 1.431(16)
C3 C8 1.519(15)
C4 C5 1.370(15)
C4 C9 1.499(16)
C5 C10 1.510(15)
C11 C12 1.415(12)
C11 C15 1.427(13)
C11 C16 1.502(13)
C12 C13 1.441(13)
C12 C17 1.520(13)
C13 C14 1.419(14)
C13 C18 1.508(14)
C14 C15 1.393(14)
C14 C19 1.508(14)
C15 C20 1.499(13)
C21 C22 1.494(14)
C22 C23 1.311(15)
Sm2 Cnt3 2.440
Sm2 Cnt4 2.430
Sm2 N3 2.306(9)
Sm2 N4 2.380(8)
Sm2 C38B 2.65(5)
Sm2 C42B 2.67(5)
Sm2 C42 2.684(16)
Sm2 C30B 2.69(3)
Sm2 C39B 2.70(6)
Sm2 C38 2.699(17)
Sm2 C28 2.70(2)
Sm2 C32B 2.71(6)
Sm2 C29 2.71(2)
Sm2 C28B 2.72(3)
Sm2 C39 2.719(16)
Sm2 C29B 2.72(3)
Sm2 C41 2.721(17)
Sm2 C40 2.72(2)
Sm2 C40B 2.72(6)
Sm2 C32 2.73(4)
Sm2 C41B 2.73(5)
Sm2 C31B 2.73(3)
Sm2 C31 2.74(2)
Sm2 C30 2.75(2)
Si2 C51 1.846(10)
Si2 C52 1.865(11)
Si2 C53 1.867(11)
Si2 C54 1.880(11)
N3 N4 1.366(10)
N3 C48 1.450(13)
N4 C51 1.308(12)
C28 C29 1.41(3)
C28 C32 1.46(4)
C28 C33 1.49(3)
C29 C30 1.38(3)
C29 C34 1.54(3)
C30 C31 1.38(3)
C30 C35 1.55(3)
C31 C32 1.37(4)
C31 C36 1.51(3)
C32 C37 1.52(5)
C28B C29B 1.35(4)
C28B C32B 1.39(5)
C28B C33B 1.53(4)
C29B C30B 1.38(4)
C29B C34B 1.54(3)
C30B C31B 1.43(4)
C30B C35B 1.49(3)
C31B C36B 1.49(4)
C31B C32B 1.50(6)
C32B C37B 1.52(6)
C38 C42 1.43(2)
C38 C39 1.44(2)
C38 C43 1.50(2)
C39 C40 1.37(2)
C39 C44 1.52(2)
C40 C41 1.38(2)
C40 C45 1.52(2)
C41 C42 1.42(2)
C41 C46 1.52(2)
C42 C47 1.49(2)
C38B C39B 1.38(8)
C38B C42B 1.48(8)
C38B C43B 1.55(7)
C39B C40B 1.24(8)
C39B C44B 1.53(8)
C40B C41B 1.34(8)
C40B C45B 1.58(7)
C41B C42B 1.37(7)
C41B C46B 1.60(7)
C42B C47B 1.60(7)
C48 C49 1.486(14)
C49 C50 1.289(15)
